data_2015988
loop_
_publ_author_name
'Domasevitch, Konstantin V.'
'Gural'skiy, Il'ya A.'
'Solntsev, Pavlo V.'
'Rusanov, Eduard B.'
'Chernega, Alexander N.'

_publ_section_title
;
 Silver(I) sulfate coordination polymers with 4,4'-bipyridazine and
 pyridazino[4,5-<i>d</i>]pyridazine
;
_journal_coeditor_code GD3101
_journal_issue 6
_journal_name_full 'Acta Crystallographica Section C'
_journal_page_first m259
_journal_page_last m263
_journal_paper_doi 10.1107/S0108270107021154
_journal_volume 63
_journal_year 2007
_chemical_formula_iupac '[Ag2 (S O4) (C6 H4 N4) (H2 O)] , H2 O'
_chemical_formula_moiety 'C6 H6 Ag2 N4 O5 S , H2 O'
_chemical_formula_sum 'C6 H8 Ag2 N4 O6 S'
_chemical_formula_weight 479.96
_chemical_name_systematic
;
Poly[[aqua-\m~4~-pyridazino[4,5-d]pyridazine-\m~3~-sulfato-disilver(I)]
monohydrate]
;
_space_group_IT_number 2
_space_group_name_Hall '-P 1'
_symmetry_cell_setting triclinic
_symmetry_space_group_name_Hall '-P 1'
_symmetry_space_group_name_H-M 'P -1'
_atom_sites_solution_hydrogens geom
_atom_sites_solution_primary direct
_atom_sites_solution_secondary difmap
_audit_creation_method SHELXL97
_cell_angle_alpha 85.9270(10)
_cell_angle_beta 74.334(2)
_cell_angle_gamma 68.8160(10)
_cell_formula_units_Z 2
_cell_length_a 8.3733(2)
_cell_length_b 8.7790(2)
_cell_length_c 8.9006(3)
_cell_measurement_reflns_used 3014
_cell_measurement_temperature 273(2)
_cell_measurement_theta_max 28.70
_cell_measurement_theta_min 2.38
_cell_volume 587.14(3)
_computing_cell_refinement 'SAINT-NT (Bruker, 1999)'
_computing_data_collection 'SMART-NT (Bruker, 1998)'
_computing_data_reduction SAINT-NT
_computing_molecular_graphics 'DIAMOND (Brandenburg, 1999)'
_computing_publication_material 'WinGX (Version 1.700.00; Farrugia, 1999)'
_computing_structure_refinement 'SHELXL97 (Sheldrick, 1997)'
_computing_structure_solution 'SHELXS97 (Sheldrick, 1997)'
_diffrn_ambient_temperature 273(2)
_diffrn_measured_fraction_theta_full 0.992
_diffrn_measured_fraction_theta_max 0.992
_diffrn_measurement_device_type 'Siemens SMART CCD area-detector'
_diffrn_measurement_method \w
_diffrn_radiation_monochromator graphite
_diffrn_radiation_source 'fine-focus sealed tube'
_diffrn_radiation_type MoK\a
_diffrn_radiation_wavelength 0.71073
_diffrn_reflns_av_R_equivalents 0.0182
_diffrn_reflns_av_sigmaI/netI 0.0250
_diffrn_reflns_limit_h_max 11
_diffrn_reflns_limit_h_min -11
_diffrn_reflns_limit_k_max 11
_diffrn_reflns_limit_k_min -11
_diffrn_reflns_limit_l_max 9
_diffrn_reflns_limit_l_min -11
_diffrn_reflns_number 6007
_diffrn_reflns_theta_full 28.70
_diffrn_reflns_theta_max 28.70
_diffrn_reflns_theta_min 2.38
_diffrn_standards_decay_% 0
_exptl_absorpt_coefficient_mu 3.542
_exptl_absorpt_correction_T_max 0.7039
_exptl_absorpt_correction_T_min 0.3248
_exptl_absorpt_correction_type empirical
_exptl_absorpt_process_details '(SADABS; Sheldrick, 1996)'
_exptl_crystal_colour yellow
_exptl_crystal_density_diffrn 2.715
_exptl_crystal_density_method 'not measured'
_exptl_crystal_description block
_exptl_crystal_F_000 460
_exptl_crystal_size_max 0.40
_exptl_crystal_size_mid 0.20
_exptl_crystal_size_min 0.10
_refine_diff_density_max 0.841
_refine_diff_density_min -0.531
_refine_ls_extinction_coef 0.0031(5)
_refine_ls_extinction_expression Fc^*^=kFc[1+0.001xFc^2^\l^3^/sin(2\q)]^-1/4^
_refine_ls_extinction_method 'SHELXL97 (Sheldrick, 1997)'
_refine_ls_goodness_of_fit_ref 1.038
_refine_ls_hydrogen_treatment constr
_refine_ls_matrix_type full
_refine_ls_number_parameters 173
_refine_ls_number_reflns 3014
_refine_ls_number_restraints 0
_refine_ls_restrained_S_all 1.038
_refine_ls_R_factor_all 0.0254
_refine_ls_R_factor_gt 0.0224
_refine_ls_shift/su_max 0.001
_refine_ls_shift/su_mean 0.000
_refine_ls_structure_factor_coef Fsqd
_refine_ls_weighting_details 'calc w = 1/[\s^2^(Fo^2^)+(0.0217P)^2^+0.5168P] where P=(Fo^2^+2Fc^2^)/3'
_refine_ls_weighting_scheme calc
_refine_ls_wR_factor_gt 0.0528
_refine_ls_wR_factor_ref 0.0542
_reflns_number_gt 2720
_reflns_number_total 3014
_reflns_threshold_expression I>2\s(I)
_cod_data_source_file gd3101.cif
_cod_data_source_block II
_cod_original_sg_symbol_H-M P-1
_cod_database_code 2015988
_cod_database_fobs_code 2015988

loop_
_symmetry_equiv_pos_as_xyz
'x, y, z'
'-x, -y, -z'

loop_
_atom_site_type_symbol
_atom_site_label
_atom_site_fract_x
_atom_site_fract_y
_atom_site_fract_z
_atom_site_U_iso_or_equiv
_atom_site_adp_type
_atom_site_calc_flag
_atom_site_refinement_flags
_atom_site_occupancy
Ag Ag1 0.07035(3) 0.18878(2) 0.94153(2) 0.03112(7) Uani d . 1
Ag Ag2 0.28240(3) 0.45723(2) 0.86663(2) 0.03751(8) Uani d . 1
S S1 0.30795(8) 0.80639(7) 0.83821(7) 0.02769(13) Uani d . 1
O O1 0.3774(3) 0.6877(3) 0.7081(3) 0.0680(8) Uani d . 1
O O2 0.2782(4) 0.7169(4) 0.9820(4) 0.0780(9) Uani d . 1
O O3 0.4309(3) 0.8861(3) 0.8432(3) 0.0570(7) Uani d . 1
O O4 0.1358(3) 0.9262(2) 0.8268(3) 0.0419(5) Uani d . 1
O O5 0.5196(3) 0.1639(3) 0.8348(3) 0.0444(5) Uani d . 1
H H1W 0.4839 0.0839 0.8418 0.067 Uiso d . 1
H H2W 0.5500 0.1697 0.9173 0.067 Uiso d . 1
O O6 0.2345(4) 0.8173(3) 0.4422(3) 0.0604(6) Uani d . 1
H H3W 0.2755 0.7989 0.5218 0.091 Uiso d . 1
H H4W 0.3197 0.8088 0.3615 0.091 Uiso d . 1
N N1 0.1473(3) 0.2654(3) 0.6831(2) 0.0276(4) Uani d . 1
N N2 0.2176(3) 0.3877(2) 0.6554(2) 0.0256(4) Uani d . 1
N N3 0.1374(3) 0.2687(2) 0.1496(2) 0.0264(4) Uani d . 1
N N4 0.2034(3) 0.3934(2) 0.1233(2) 0.0258(4) Uani d . 1
C C1 0.1206(4) 0.2018(3) 0.5682(3) 0.0283(5) Uani d . 1
H H1 0.0779 0.1125 0.5884 0.034 Uiso calc R 1
C C2 0.1528(3) 0.2603(3) 0.4140(3) 0.0232(4) Uani d . 1
C C3 0.2201(3) 0.3845(3) 0.3869(2) 0.0210(4) Uani d . 1
C C4 0.2548(3) 0.4426(3) 0.5148(3) 0.0242(4) Uani d . 1
H H4 0.3074 0.5251 0.4975 0.029 Uiso calc R 1
C C5 0.1145(3) 0.2040(3) 0.2870(3) 0.0275(5) Uani d . 1
H H5 0.0704 0.1156 0.3025 0.033 Uiso calc R 1
C C6 0.2440(3) 0.4481(3) 0.2353(3) 0.0246(4) Uani d . 1
H H6 0.2916 0.5342 0.2140 0.029 Uiso calc R 1

loop_
_atom_site_aniso_label
_atom_site_aniso_U_11
_atom_site_aniso_U_22
_atom_site_aniso_U_33
_atom_site_aniso_U_12
_atom_site_aniso_U_13
_atom_site_aniso_U_23
Ag1 0.04510(12) 0.03571(11) 0.01835(10) -0.02201(9) -0.00701(8) 0.00051(7)
Ag2 0.06728(16) 0.03708(12) 0.02053(11) -0.03075(11) -0.01571(9) 0.00535(7)
S1 0.0303(3) 0.0251(3) 0.0298(3) -0.0132(2) -0.0069(2) 0.0011(2)
O1 0.0495(14) 0.0702(18) 0.0745(19) -0.0075(12) -0.0082(13) -0.0427(14)
O2 0.087(2) 0.090(2) 0.0684(19) -0.0440(17) -0.0346(16) 0.0518(17)
O3 0.0514(13) 0.0456(13) 0.093(2) -0.0313(11) -0.0302(13) 0.0052(12)
O4 0.0390(11) 0.0334(10) 0.0556(13) -0.0088(8) -0.0203(10) -0.0053(9)
O5 0.0535(12) 0.0426(11) 0.0416(12) -0.0184(10) -0.0180(10) 0.0019(9)
O6 0.0629(15) 0.0692(17) 0.0565(15) -0.0333(13) -0.0167(13) 0.0126(12)
N1 0.0411(11) 0.0287(10) 0.0199(9) -0.0188(9) -0.0108(8) 0.0046(7)
N2 0.0352(10) 0.0254(9) 0.0211(9) -0.0144(8) -0.0104(8) 0.0013(7)
N3 0.0350(11) 0.0293(10) 0.0193(9) -0.0159(8) -0.0081(8) 0.0012(7)
N4 0.0341(10) 0.0274(10) 0.0184(9) -0.0142(8) -0.0068(8) 0.0023(7)
C1 0.0423(13) 0.0285(11) 0.0208(11) -0.0186(10) -0.0116(10) 0.0045(8)
C2 0.0302(11) 0.0235(10) 0.0185(10) -0.0116(9) -0.0075(8) 0.0005(8)
C3 0.0251(10) 0.0218(10) 0.0171(10) -0.0086(8) -0.0068(8) 0.0002(7)
C4 0.0312(11) 0.0257(11) 0.0202(10) -0.0141(9) -0.0083(9) 0.0008(8)
C5 0.0388(13) 0.0305(12) 0.0203(11) -0.0197(10) -0.0094(9) 0.0023(9)
C6 0.0307(11) 0.0269(11) 0.0193(10) -0.0144(9) -0.0062(9) 0.0016(8)

loop_
_atom_type_symbol
_atom_type_description
_atom_type_scat_dispersion_real
_atom_type_scat_dispersion_imag
_atom_type_scat_source
C C 0.0033 0.0016 'International Tables Vol C Tables 4.2.6.8 and 6.1.1.4'
H H 0.0000 0.0000 'International Tables Vol C Tables 4.2.6.8 and 6.1.1.4'
N N 0.0061 0.0033 'International Tables Vol C Tables 4.2.6.8 and 6.1.1.4'
O O 0.0106 0.0060 'International Tables Vol C Tables 4.2.6.8 and 6.1.1.4'
S S 0.1246 0.1234 'International Tables Vol C Tables 4.2.6.8 and 6.1.1.4'
Ag Ag -0.8971 1.1015 'International Tables Vol C Tables 4.2.6.8 and 6.1.1.4'

loop_
_geom_angle_atom_site_label_1
_geom_angle_atom_site_label_2
_geom_angle_atom_site_label_3
_geom_angle_site_symmetry_1
_geom_angle_site_symmetry_3
_geom_angle
_geom_angle_publ_flag
N3 Ag1 N1 1_556 . 126.39(7) y
N3 Ag1 O4 1_556 1_545 133.04(7) y
N1 Ag1 O4 . 1_545 84.30(8) y
N3 Ag1 O2 1_556 2_567 105.18(9) y
N1 Ag1 O2 . 2_567 104.87(8) y
O4 Ag1 O2 1_545 2_567 97.94(9) y
N3 Ag1 O4 1_556 2_567 81.48(7) y
N1 Ag1 O4 . 2_567 150.62(7) y
O4 Ag1 O4 1_545 2_567 80.86(8) no
O2 Ag1 O4 2_567 2_567 52.93(7) y
N3 Ag1 Ag2 1_556 . 63.80(5) no
N1 Ag1 Ag2 . . 62.67(5) no
O4 Ag1 Ag2 1_545 . 132.32(6) no
O2 Ag1 Ag2 2_567 . 122.16(7) no
O4 Ag1 Ag2 2_567 . 142.90(4) no
N2 Ag2 N4 . 1_556 130.29(7) y
N2 Ag2 O2 . . 136.82(7) y
N4 Ag2 O2 1_556 . 83.34(8) y
N2 Ag2 O5 . . 85.30(7) y
N4 Ag2 O5 1_556 . 84.55(7) no
O2 Ag2 O5 . . 129.78(8) y
N2 Ag2 O1 . . 89.94(8) y
N4 Ag2 O1 1_556 . 137.17(8) y
O2 Ag2 O1 . . 54.11(8) y
O5 Ag2 O1 . . 117.25(7) y
O3 S1 O1 . . 112.14(17) no
O3 S1 O2 . . 109.02(17) no
O1 S1 O2 . . 107.1(2) no
O3 S1 O4 . . 111.27(13) no
O1 S1 O4 . . 108.93(14) no
O2 S1 O4 . . 108.18(16) no
S1 O1 Ag2 . . 96.28(15) no
S1 O2 Ag2 . . 99.18(17) no
S1 O4 Ag1 . 1_565 112.96(11) no
Ag2 O5 H1W . . 117.8 no
Ag2 O5 H2W . . 95.3 no
H1W O5 H2W . . 108.4 no
H3W O6 H4W . . 108.4 no
C1 N1 N2 . . 120.0(2) no
C1 N1 Ag1 . . 122.86(16) no
N2 N1 Ag1 . . 117.06(14) no
C4 N2 N1 . . 120.26(19) no
C4 N2 Ag2 . . 125.96(16) no
N1 N2 Ag2 . . 113.51(13) no
C5 N3 N4 . . 120.2(2) no
C5 N3 Ag1 . 1_554 123.82(16) no
N4 N3 Ag1 . 1_554 115.96(14) no
C6 N4 N3 . . 120.33(19) no
C6 N4 Ag2 . 1_554 123.93(16) no
N3 N4 Ag2 . 1_554 114.74(14) no
N1 C1 C2 . . 122.1(2) no
N1 C1 H1 . . 118.9 no
C2 C1 H1 . . 118.9 no
C3 C2 C5 . . 117.6(2) no
C3 C2 C1 . . 117.8(2) no
C5 C2 C1 . . 124.6(2) no
C2 C3 C6 . . 117.8(2) no
C2 C3 C4 . . 117.4(2) no
C6 C3 C4 . . 124.8(2) no
N2 C4 C3 . . 122.3(2) no
N2 C4 H4 . . 118.8 no
C3 C4 H4 . . 118.8 no
N3 C5 C2 . . 122.0(2) no
N3 C5 H5 . . 119.0 no
C2 C5 H5 . . 119.0 no
N4 C6 C3 . . 122.1(2) no
N4 C6 H6 . . 119.0 no
C3 C6 H6 . . 119.0 no

loop_
_geom_bond_atom_site_label_1
_geom_bond_atom_site_label_2
_geom_bond_site_symmetry_2
_geom_bond_distance
_geom_bond_publ_flag
Ag1 N3 1_556 2.295(2) y
Ag1 N1 . 2.335(2) y
Ag1 O4 1_545 2.403(2) y
Ag1 O2 2_567 2.632(3) y
Ag1 O4 2_567 2.700(2) y
Ag1 Ag2 . 3.3635(3) no
Ag2 N2 . 2.2703(19) y
Ag2 N4 1_556 2.2890(19) y
Ag2 O2 . 2.551(4) y
Ag2 O5 . 2.600(2) y
Ag2 O1 . 2.621(3) y
S1 O3 . 1.449(2) no
S1 O1 . 1.461(2) no
S1 O2 . 1.464(2) no
S1 O4 . 1.471(2) no
O5 H1W . 0.8500 no
O5 H2W . 0.8500 no
O6 H3W . 0.8500 no
O6 H4W . 0.8500 no
N1 C1 . 1.304(3) no
N1 N2 . 1.379(3) no
N2 C4 . 1.307(3) no
N3 C5 . 1.307(3) no
N3 N4 . 1.375(3) no
N4 C6 . 1.308(3) no
C1 C2 . 1.421(3) no
C1 H1 . 0.9600 no
C2 C3 . 1.377(3) no
C2 C5 . 1.420(3) no
C3 C6 . 1.415(3) no
C3 C4 . 1.417(3) no
C4 H4 . 0.9600 no
C5 H5 . 0.9600 no
C6 H6 . 0.9600 no

loop_
_geom_hbond_atom_site_label_D
_geom_hbond_atom_site_label_H
_geom_hbond_atom_site_label_A
_geom_hbond_site_symmetry_A
_geom_hbond_distance_DH
_geom_hbond_distance_HA
_geom_hbond_distance_DA
_geom_hbond_angle_DHA
O5 H1W O3 1_545 0.85 1.94 2.785(3) 173
O5 H2W O3 2_667 0.85 2.19 2.985(4) 156
O5 H2W O2 2_667 0.85 2.39 3.104(4) 142
O6 H3W O1 . 0.85 2.09 2.914(4) 164
O6 H4W O5 2_666 0.85 1.96 2.792(3) 167
C4 H4 O6 . 0.96 2.46 3.260(4) 141

loop_
_geom_torsion_atom_site_label_1
_geom_torsion_atom_site_label_2
_geom_torsion_atom_site_label_3
_geom_torsion_atom_site_label_4
_geom_torsion_site_symmetry_1
_geom_torsion_site_symmetry_4
_geom_torsion
_geom_torsion_publ_flag
N3 Ag1 Ag2 N2 1_556 . -179.14(8) no
N1 Ag1 Ag2 N2 . . 3.82(8) no
O4 Ag1 Ag2 N2 1_545 . 55.37(9) no
O2 Ag1 Ag2 N2 2_567 . -87.12(10) no
O4 Ag1 Ag2 N2 2_567 . -156.68(9) no
N3 Ag1 Ag2 N4 1_556 1_556 -4.74(8) no
N1 Ag1 Ag2 N4 . 1_556 178.21(8) no
O4 Ag1 Ag2 N4 1_545 1_556 -130.24(9) no
O2 Ag1 Ag2 N4 2_567 1_556 87.28(10) no
O4 Ag1 Ag2 N4 2_567 1_556 17.71(9) no
N3 Ag1 Ag2 O2 1_556 . -43.36(11) no
N1 Ag1 Ag2 O2 . . 139.59(11) no
O4 Ag1 Ag2 O2 1_545 . -168.86(11) no
O2 Ag1 Ag2 O2 2_567 . 48.66(15) no
O4 Ag1 Ag2 O2 2_567 . -20.91(11) no
N3 Ag1 Ag2 O5 1_556 . 87.91(8) no
N1 Ag1 Ag2 O5 . . -89.13(8) no
O4 Ag1 Ag2 O5 1_545 . -37.58(8) no
O2 Ag1 Ag2 O5 2_567 . 179.93(9) no
O4 Ag1 Ag2 O5 2_567 . 110.37(8) no
N3 Ag1 Ag2 O1 1_556 . -156.75(13) no
N1 Ag1 Ag2 O1 . . 26.20(14) no
O4 Ag1 Ag2 O1 1_545 . 77.75(14) no
O2 Ag1 Ag2 O1 2_567 . -64.73(14) no
O4 Ag1 Ag2 O1 2_567 . -134.30(14) no
O3 S1 O1 Ag2 . . 136.17(12) no
O2 S1 O1 Ag2 . . 16.59(17) no
O4 S1 O1 Ag2 . . -100.21(13) no
N2 Ag2 O1 S1 . . 143.13(13) no
N4 Ag2 O1 S1 1_556 . -18.70(19) no
O2 Ag2 O1 S1 . . -11.14(11) no
O5 Ag2 O1 S1 . . -132.19(11) no
Ag1 Ag2 O1 S1 . . 122.76(11) no
O3 S1 O2 Ag2 . . -138.75(13) no
O1 S1 O2 Ag2 . . -17.18(17) no
O4 S1 O2 Ag2 . . 100.12(13) no
N2 Ag2 O2 S1 . . -28.2(2) no
N4 Ag2 O2 S1 1_556 . -173.97(16) no
O5 Ag2 O2 S1 . . 108.84(14) no
O1 Ag2 O2 S1 . . 11.20(12) no
Ag1 Ag2 O2 S1 . . -139.42(10) no
O3 S1 O4 Ag1 . 1_565 -27.90(19) no
O1 S1 O4 Ag1 . 1_565 -152.04(16) no
O2 S1 O4 Ag1 . 1_565 91.82(18) no
N3 Ag1 N1 C1 1_556 . 172.66(19) no
O4 Ag1 N1 C1 1_545 . 31.5(2) no
O2 Ag1 N1 C1 2_567 . -65.2(2) no
O4 Ag1 N1 C1 2_567 . -28.3(3) no
Ag2 Ag1 N1 C1 . . 175.9(2) no
N3 Ag1 N1 N2 1_556 . -9.7(2) no
O4 Ag1 N1 N2 1_545 . -150.87(17) no
O2 Ag1 N1 N2 2_567 . 112.40(18) no
O4 Ag1 N1 N2 2_567 . 149.31(14) no
Ag2 Ag1 N1 N2 . . -6.46(14) no
C1 N1 N2 C4 . . 1.3(3) no
Ag1 N1 N2 C4 . . -176.35(17) no
C1 N1 N2 Ag2 . . -173.04(19) no
Ag1 N1 N2 Ag2 . . 9.3(2) no
N4 Ag2 N2 C4 1_556 . 173.12(18) no
O2 Ag2 N2 C4 . . 40.2(3) no
O5 Ag2 N2 C4 . . -108.1(2) no
O1 Ag2 N2 C4 . . 9.3(2) no
Ag1 Ag2 N2 C4 . . 179.8(2) no
N4 Ag2 N2 N1 1_556 . -12.9(2) no
O2 Ag2 N2 N1 . . -145.85(17) no
O5 Ag2 N2 N1 . . 65.87(16) no
O1 Ag2 N2 N1 . . -176.77(16) no
Ag1 Ag2 N2 N1 . . -6.27(14) no
C5 N3 N4 C6 . . 0.1(3) no
Ag1 N3 N4 C6 1_554 . 179.44(17) no
C5 N3 N4 Ag2 . 1_554 169.06(18) no
Ag1 N3 N4 Ag2 1_554 1_554 -11.6(2) no
N2 N1 C1 C2 . . -3.5(4) no
Ag1 N1 C1 C2 . . 174.01(18) no
N1 C1 C2 C3 . . 2.3(4) no
N1 C1 C2 C5 . . -175.3(2) no
C5 C2 C3 C6 . . 0.8(3) no
C1 C2 C3 C6 . . -177.0(2) no
C5 C2 C3 C4 . . 178.7(2) no
C1 C2 C3 C4 . . 1.0(3) no
N1 N2 C4 C3 . . 2.1(3) no
Ag2 N2 C4 C3 . . 175.69(16) no
C2 C3 C4 N2 . . -3.2(3) no
C6 C3 C4 N2 . . 174.7(2) no
N4 N3 C5 C2 . . 1.2(4) no
Ag1 N3 C5 C2 1_554 . -178.12(18) no
C3 C2 C5 N3 . . -1.6(4) no
C1 C2 C5 N3 . . 176.0(2) no
N3 N4 C6 C3 . . -0.9(4) no
Ag2 N4 C6 C3 1_554 . -168.84(16) no
C2 C3 C6 N4 . . 0.5(4) no
C4 C3 C6 N4 . . -177.4(2) no
